data_6000691
loop_
_publ_author_name
'Benard, P.'
'Louer, D.'

_publ_section_title
;
 The layer structure of ZR(OH)(3)NO3 determined ab-initio using
 conventional monochromatic X-ray-powder diffraction
;
_journal_name_full 'Journal of Physics and Chemistry of Solids'
_journal_page_first 1345
_journal_page_last 1352
_journal_paper_doi 10.1016/0022-3697(95)00068-2
_journal_volume 56
_journal_year 1995
_chemical_formula_sum 'H3 N O6 Zr'
_space_group_name_H-M_alt 'C 1 2/m 1'
_cell_angle_alpha 90.000
_cell_angle_beta 102.610
_cell_angle_gamma 90.000
_cell_length_a 9.1146
_cell_length_b 6.7670
_cell_length_c 7.6137
_cell_volume 458.27
_cod_database_code 6000691

loop_
_atom_site_label
_atom_site_fract_x
_atom_site_fract_y
_atom_site_fract_z
? ? ? ?
